data_7212592
loop_
_publ_author_name
'\<Salitro\<s, Ivan'
'Pavlik, J\'an'
'Bo\<ca, Roman'
'Fuhr, Olaf'
'Rajadurai, Chandrasekar'
'Ruben, Mario'

_publ_section_title
;
 Supramolecular lattice-solvent control of iron(ii) spin transition
 parameters
;
_journal_issue 8
_journal_name_full CrystEngComm
_journal_page_first 2361
_journal_paper_doi 10.1039/c002082f
_journal_volume 12
_journal_year 2010
_chemical_formula_sum 'C32 H24 B2 F8 Fe N12'
_chemical_formula_weight 806.10
_chemical_name_systematic
;
?
;
_space_group_IT_number 15
_symmetry_cell_setting monoclinic
_symmetry_space_group_name_Hall '-C 2yc'
_symmetry_space_group_name_H-M 'C 1 2/c 1'
_atom_sites_solution_hydrogens geom
_atom_sites_solution_primary direct
_atom_sites_solution_secondary difmap
_audit_creation_method SHELXL-97
_cell_angle_alpha 90.00
_cell_angle_beta 104.03(3)
_cell_angle_gamma 90.00
_cell_formula_units_Z 8
_cell_length_a 41.196(8)
_cell_length_b 9.874(2)
_cell_length_c 16.528(3)
_cell_measurement_temperature 180(2)
_cell_volume 6523(2)
_computing_structure_refinement 'SHELXL-97 (Sheldrick, 1997)'
_computing_structure_solution 'SHELXS-97 (Sheldrick, 1990)'
_diffrn_ambient_temperature 180(2)
_diffrn_measured_fraction_theta_full 0.990
_diffrn_measured_fraction_theta_max 0.990
_diffrn_radiation_monochromator graphite
_diffrn_radiation_source 'fine-focus sealed tube'
_diffrn_radiation_type MoK\a
_diffrn_radiation_wavelength 0.71073
_diffrn_reflns_av_R_equivalents 0.0424
_diffrn_reflns_av_sigmaI/netI 0.0345
_diffrn_reflns_limit_h_max 48
_diffrn_reflns_limit_h_min -48
_diffrn_reflns_limit_k_max 10
_diffrn_reflns_limit_k_min -11
_diffrn_reflns_limit_l_max 14
_diffrn_reflns_limit_l_min -19
_diffrn_reflns_number 15085
_diffrn_reflns_theta_full 25.00
_diffrn_reflns_theta_max 25.00
_diffrn_reflns_theta_min 2.04
_exptl_absorpt_coefficient_mu 0.556
_exptl_absorpt_correction_T_max 0.9573
_exptl_absorpt_correction_T_min 0.8737
_exptl_absorpt_correction_type numerical
_exptl_crystal_colour red
_exptl_crystal_density_diffrn 1.642
_exptl_crystal_density_method 'not measured'
_exptl_crystal_description rod
_exptl_crystal_F_000 3264
_exptl_crystal_size_max 0.32
_exptl_crystal_size_mid 0.28
_exptl_crystal_size_min 0.12
_refine_diff_density_max 0.838
_refine_diff_density_min -0.649
_refine_diff_density_rms 0.091
_refine_ls_extinction_coef 0.0062(6)
_refine_ls_extinction_expression Fc^*^=kFc[1+0.001xFc^2^\l^3^/sin(2\q)]^-1/4^
_refine_ls_extinction_method SHELXL
_refine_ls_goodness_of_fit_ref 1.045
_refine_ls_hydrogen_treatment constr
_refine_ls_matrix_type full
_refine_ls_number_parameters 508
_refine_ls_number_reflns 5688
_refine_ls_number_restraints 0
_refine_ls_restrained_S_all 1.045
_refine_ls_R_factor_all 0.0744
_refine_ls_R_factor_gt 0.0639
_refine_ls_shift/su_max 0.001
_refine_ls_shift/su_mean 0.000
_refine_ls_structure_factor_coef Fsqd
_refine_ls_weighting_details 'calc w=1/[\s^2^(Fo^2^)+(0.1338P)^2^+4.3758P] where P=(Fo^2^+2Fc^2^)/3'
_refine_ls_weighting_scheme calc
_refine_ls_wR_factor_gt 0.1774
_refine_ls_wR_factor_ref 0.1857
_reflns_number_gt 4666
_reflns_number_total 5688
_reflns_threshold_expression >2sigma(I)
_cod_data_source_file c002082f.txt
_cod_data_source_block c:\alle\m-pyfe\pyfe_abs
_cod_original_sg_symbol_H-M C2/c
_cod_database_code 7212592

loop_
_symmetry_equiv_pos_as_xyz
'x, y, z'
'-x, y, -z+1/2'
'x+1/2, y+1/2, z'
'-x+1/2, y+1/2, -z+1/2'
'-x, -y, -z'
'x, -y, z-1/2'
'-x+1/2, -y+1/2, -z'
'x+1/2, -y+1/2, z-1/2'

loop_
_atom_site_label
_atom_site_type_symbol
_atom_site_fract_x
_atom_site_fract_y
_atom_site_fract_z
_atom_site_U_iso_or_equiv
_atom_site_adp_type
_atom_site_occupancy
_atom_site_symmetry_multiplicity
_atom_site_calc_flag
_atom_site_refinement_flags
_atom_site_disorder_assembly
_atom_site_disorder_group
Fe1 Fe 0.382115(10) 0.63487(5) 0.51055(3) 0.0385(2) Uani 1 1 d . . .
N1 N 0.39062(6) 0.5010(3) 0.60175(18) 0.0425(6) Uani 1 1 d . . .
N2 N 0.36142(6) 0.4443(3) 0.61437(18) 0.0436(7) Uani 1 1 d . . .
N3 N 0.33763(6) 0.5796(3) 0.50546(18) 0.0405(6) Uani 1 1 d . . .
N4 N 0.32365(6) 0.7247(3) 0.39828(18) 0.0426(6) Uani 1 1 d . . .
N5 N 0.35778(6) 0.7478(3) 0.41686(18) 0.0419(6) Uani 1 1 d . . .
N6 N 0.18429(7) 0.3986(4) 0.4055(2) 0.0509(7) Uani 1 1 d . . .
N7 N 0.38628(6) 0.7831(3) 0.59187(18) 0.0413(6) Uani 1 1 d . . .
N8 N 0.41799(6) 0.8395(3) 0.61185(18) 0.0403(6) Uani 1 1 d . . .
N9 N 0.42673(6) 0.6891(3) 0.51704(17) 0.0384(6) Uani 1 1 d . . .
N10 N 0.42588(6) 0.5267(3) 0.42120(18) 0.0429(6) Uani 1 1 d . . .
N11 N 0.39373(7) 0.5080(3) 0.43020(19) 0.0433(6) Uani 1 1 d . . .
N12 N 0.57285(7) 0.9635(3) 0.5901(2) 0.0517(8) Uani 1 1 d . . .
C1 C 0.41491(8) 0.4407(4) 0.6585(2) 0.0440(8) Uani 1 1 d . . .
H1A H 0.4381 0.4588 0.6655 0.053 Uiso 1 1 calc R . .
C2 C 0.40199(9) 0.3472(4) 0.7064(2) 0.0476(8) Uani 1 1 d . . .
H2A H 0.4143 0.2918 0.7502 0.057 Uiso 1 1 calc R . .
C3 C 0.36789(9) 0.3524(4) 0.6768(2) 0.0482(8) Uani 1 1 d . . .
H3A H 0.3519 0.3010 0.6965 0.058 Uiso 1 1 calc R . .
C4 C 0.33137(8) 0.4885(4) 0.5597(2) 0.0424(7) Uani 1 1 d . . .
C5 C 0.29970(8) 0.4443(4) 0.5589(2) 0.0444(8) Uani 1 1 d . . .
H5A H 0.2959 0.3794 0.5981 0.053 Uiso 1 1 calc R . .
C6 C 0.27317(8) 0.4986(4) 0.4982(2) 0.0438(8) Uani 1 1 d . . .
C7 C 0.27937(8) 0.5951(4) 0.4417(2) 0.0458(8) Uani 1 1 d . . .
H7A H 0.2616 0.6339 0.4006 0.055 Uiso 1 1 calc R . .
C8 C 0.31211(8) 0.6315(3) 0.4478(2) 0.0431(8) Uani 1 1 d . . .
C9 C 0.30742(8) 0.7992(4) 0.3305(2) 0.0476(8) Uani 1 1 d . . .
H9A H 0.2841 0.7996 0.3055 0.057 Uiso 1 1 calc R . .
C10 C 0.33162(9) 0.8732(4) 0.3059(2) 0.0492(8) Uani 1 1 d . . .
H10A H 0.3284 0.9356 0.2608 0.059 Uiso 1 1 calc R . .
C11 C 0.36222(8) 0.8380(4) 0.3609(2) 0.0430(8) Uani 1 1 d . . .
H11A H 0.3833 0.8741 0.3584 0.052 Uiso 1 1 calc R . .
C12 C 0.23848(8) 0.4537(4) 0.4935(2) 0.0447(8) Uani 1 1 d . . .
C13 C 0.21588(8) 0.4380(4) 0.4160(2) 0.0486(8) Uani 1 1 d . . .
H13A H 0.2236 0.4568 0.3675 0.058 Uiso 1 1 calc R . .
C14 C 0.17408(9) 0.3733(4) 0.4747(3) 0.0540(9) Uani 1 1 d . . .
H14A H 0.1515 0.3457 0.4688 0.065 Uiso 1 1 calc R . .
C15 C 0.19425(9) 0.3847(4) 0.5542(3) 0.0539(9) Uani 1 1 d . . .
H15A H 0.1858 0.3645 0.6014 0.065 Uiso 1 1 calc R . .
C16 C 0.22686(9) 0.4257(4) 0.5640(2) 0.0517(9) Uani 1 1 d . . .
H16A H 0.2412 0.4348 0.6181 0.062 Uiso 1 1 calc R . .
C17 C 0.36993(9) 0.8485(4) 0.6398(2) 0.0467(8) Uani 1 1 d . . .
H17A H 0.3471 0.8329 0.6394 0.056 Uiso 1 1 calc R . .
C18 C 0.39036(9) 0.9432(4) 0.6908(2) 0.0498(8) Uani 1 1 d . . .
H18A H 0.3844 1.0011 0.7308 0.060 Uiso 1 1 calc R . .
C19 C 0.42089(9) 0.9356(4) 0.6714(2) 0.0458(8) Uani 1 1 d . . .
H19A H 0.4403 0.9876 0.6952 0.055 Uiso 1 1 calc R . .
C20 C 0.44070(8) 0.7899(3) 0.5681(2) 0.0391(7) Uani 1 1 d . . .
C21 C 0.47276(8) 0.8350(4) 0.5741(2) 0.0415(7) Uani 1 1 d . . .
H21A H 0.4820 0.9063 0.6112 0.050 Uiso 1 1 calc R . .
C22 C 0.49148(8) 0.7730(3) 0.5240(2) 0.0401(7) Uani 1 1 d . . .
C23 C 0.47698(8) 0.6673(4) 0.4708(2) 0.0420(7) Uani 1 1 d . . .
H23A H 0.4891 0.6233 0.4361 0.050 Uiso 1 1 calc R . .
C24 C 0.44480(8) 0.6289(3) 0.4701(2) 0.0406(7) Uani 1 1 d . . .
C25 C 0.43251(9) 0.4412(4) 0.3629(2) 0.0477(8) Uani 1 1 d . . .
H25A H 0.4529 0.4351 0.3461 0.057 Uiso 1 1 calc R . .
C26 C 0.40464(10) 0.3663(4) 0.3331(2) 0.0525(9) Uani 1 1 d . . .
H26A H 0.4017 0.2976 0.2918 0.063 Uiso 1 1 calc R . .
C27 C 0.38088(9) 0.4105(4) 0.3756(2) 0.0479(8) Uani 1 1 d . . .
H27A H 0.3588 0.3759 0.3668 0.057 Uiso 1 1 calc R . .
C28 C 0.52599(8) 0.8198(4) 0.5272(2) 0.0432(8) Uani 1 1 d . . .
C29 C 0.54197(8) 0.9158(4) 0.5853(2) 0.0478(8) Uani 1 1 d . . .
H29A H 0.5302 0.9495 0.6240 0.057 Uiso 1 1 calc R . .
C30 C 0.58889(9) 0.9142(4) 0.5361(3) 0.0517(9) Uani 1 1 d . . .
H30A H 0.6109 0.9465 0.5388 0.062 Uiso 1 1 calc R . .
C31 C 0.57563(9) 0.8191(5) 0.4765(3) 0.0577(10) Uani 1 1 d . . .
H31A H 0.5882 0.7869 0.4392 0.069 Uiso 1 1 calc R . .
C32 C 0.54361(9) 0.7714(4) 0.4719(3) 0.0535(9) Uani 1 1 d . . .
H32A H 0.5338 0.7060 0.4311 0.064 Uiso 1 1 calc R . .
B1 B 0.29566(14) 0.7022(8) 0.7291(4) 0.0801(17) Uani 1 1 d . . .
B2 B 0.5000 0.6270(6) 0.7500 0.0470(13) Uani 1 2 d S . .
B3 B 0.5000 0.8281(6) 0.2500 0.0422(12) Uani 1 2 d S . .
F1A F 0.3242(2) 0.787(2) 0.7675(6) 0.041(2) Uiso 0.34 1 d P A 1
F2A F 0.3024(3) 0.5551(11) 0.7464(7) 0.068(2) Uiso 0.34 1 d P A 1
F3A F 0.2950(3) 0.7434(12) 0.6386(7) 0.066(4) Uiso 0.34 1 d P A 1
F4A F 0.2699(2) 0.8079(13) 0.7447(6) 0.081(3) Uiso 0.34 1 d P A 1
F1B F 0.2892(3) 0.7210(12) 0.6455(7) 0.059(3) Uiso 0.33 1 d P A 2
F2B F 0.2685(2) 0.7435(12) 0.7521(6) 0.064(2) Uiso 0.33 1 d P A 2
F3B F 0.3221(3) 0.7499(19) 0.7710(7) 0.062(5) Uiso 0.33 1 d P A 2
F4B F 0.2923(5) 0.597(3) 0.7572(13) 0.156(8) Uiso 0.33 1 d P A 2
F1C F 0.3119(4) 0.5658(17) 0.7328(10) 0.112(6) Uiso 0.33 1 d P A 3
F2C F 0.2693(3) 0.6854(14) 0.7804(8) 0.096(3) Uiso 0.33 1 d P A 3
F3C F 0.2750(3) 0.6869(12) 0.6582(7) 0.093(3) Uiso 0.33 1 d P A 3
F4C F 0.3213(8) 0.787(5) 0.767(2) 0.161(14) Uiso 0.33 1 d P A 3
F5A F 0.47250(6) 0.7071(3) 0.75110(16) 0.0646(7) Uani 1 1 d . . .
F6A F 0.49270(5) 0.5463(3) 0.67843(14) 0.0593(6) Uani 1 1 d . . .
F7A F 0.5021(2) 0.9578(10) 0.2847(5) 0.128(3) Uiso 0.50 1 d P . 1
F8A F 0.52886(13) 0.7602(6) 0.2713(4) 0.0669(14) Uiso 0.50 1 d P . 1
F7B F 0.5049(2) 0.8894(9) 0.3273(6) 0.110(2) Uiso 0.50 1 d P . 2
F8B F 0.5246(2) 0.7530(11) 0.2301(7) 0.131(3) Uiso 0.50 1 d P . 2

loop_
_atom_site_aniso_label
_atom_site_aniso_U_11
_atom_site_aniso_U_22
_atom_site_aniso_U_33
_atom_site_aniso_U_23
_atom_site_aniso_U_13
_atom_site_aniso_U_12
Fe1 0.0315(3) 0.0423(3) 0.0407(3) -0.00007(19) 0.0066(2) -0.00162(17)
N1 0.0314(13) 0.0478(16) 0.0466(16) -0.0034(13) 0.0062(11) -0.0025(11)
N2 0.0350(13) 0.0467(16) 0.0462(16) 0.0036(13) 0.0041(11) -0.0049(11)
N3 0.0345(13) 0.0430(15) 0.0423(15) 0.0030(12) 0.0058(11) -0.0004(11)
N4 0.0349(13) 0.0486(16) 0.0424(15) 0.0057(13) 0.0057(11) -0.0027(11)
N5 0.0351(13) 0.0456(16) 0.0448(15) -0.0014(13) 0.0092(11) -0.0063(11)
N6 0.0365(14) 0.064(2) 0.0509(18) -0.0005(15) 0.0089(12) -0.0063(13)
N7 0.0305(12) 0.0479(16) 0.0452(15) 0.0056(13) 0.0085(11) 0.0003(11)
N8 0.0334(13) 0.0464(16) 0.0402(15) -0.0007(12) 0.0069(11) -0.0022(11)
N9 0.0363(13) 0.0415(15) 0.0366(14) -0.0018(12) 0.0075(11) -0.0008(11)
N10 0.0366(13) 0.0479(16) 0.0437(15) -0.0052(13) 0.0086(11) -0.0032(12)
N11 0.0366(13) 0.0438(16) 0.0470(15) 0.0002(13) 0.0053(11) -0.0036(11)
N12 0.0388(15) 0.0592(19) 0.0572(18) -0.0043(15) 0.0120(13) -0.0089(13)
C1 0.0372(15) 0.0473(19) 0.0435(18) -0.0045(15) 0.0018(13) 0.0010(13)
C2 0.0428(18) 0.049(2) 0.0452(19) 0.0039(16) 0.0000(14) 0.0005(14)
C3 0.0459(19) 0.050(2) 0.047(2) 0.0076(16) 0.0088(15) -0.0040(15)
C4 0.0341(15) 0.0494(19) 0.0416(17) -0.0002(15) 0.0053(13) 0.0006(13)
C5 0.0381(16) 0.0481(19) 0.0453(18) 0.0021(15) 0.0067(13) -0.0061(14)
C6 0.0364(16) 0.0474(19) 0.0467(19) -0.0007(15) 0.0084(14) -0.0009(13)
C7 0.0329(15) 0.054(2) 0.0472(19) 0.0060(16) 0.0034(13) -0.0024(14)
C8 0.0382(17) 0.0443(19) 0.0459(19) 0.0021(15) 0.0085(14) -0.0007(13)
C9 0.0380(16) 0.054(2) 0.048(2) 0.0055(16) 0.0054(14) 0.0017(14)
C10 0.0453(18) 0.055(2) 0.046(2) 0.0086(16) 0.0089(15) -0.0025(15)
C11 0.0398(16) 0.0470(19) 0.0427(18) -0.0023(15) 0.0109(14) -0.0045(13)
C12 0.0366(16) 0.049(2) 0.0483(19) 0.0010(16) 0.0093(14) -0.0031(14)
C13 0.0401(17) 0.058(2) 0.0461(19) 0.0006(17) 0.0076(14) -0.0052(15)
C14 0.0380(18) 0.061(2) 0.064(2) -0.0049(19) 0.0130(16) -0.0043(15)
C15 0.0419(18) 0.068(3) 0.055(2) 0.0001(19) 0.0173(16) -0.0057(16)
C16 0.0435(18) 0.064(2) 0.047(2) 0.0012(18) 0.0092(15) -0.0060(16)
C17 0.0420(17) 0.052(2) 0.048(2) 0.0031(16) 0.0153(15) 0.0049(14)
C18 0.0498(19) 0.051(2) 0.050(2) -0.0072(16) 0.0151(15) 0.0039(15)
C19 0.0442(17) 0.0459(19) 0.0467(19) -0.0072(15) 0.0097(14) -0.0004(14)
C20 0.0367(15) 0.0418(17) 0.0387(17) -0.0007(14) 0.0092(13) 0.0014(13)
C21 0.0351(16) 0.0442(18) 0.0441(18) -0.0005(14) 0.0075(13) -0.0027(13)
C22 0.0343(15) 0.0430(17) 0.0416(17) 0.0035(14) 0.0066(13) -0.0016(13)
C23 0.0361(16) 0.0477(18) 0.0436(18) 0.0006(15) 0.0122(13) 0.0005(13)
C24 0.0387(16) 0.0402(18) 0.0412(18) -0.0017(14) 0.0066(13) -0.0005(13)
C25 0.0478(18) 0.051(2) 0.0439(19) -0.0050(16) 0.0106(15) 0.0039(15)
C26 0.061(2) 0.048(2) 0.046(2) -0.0102(16) 0.0088(17) -0.0029(16)
C27 0.0470(18) 0.0451(19) 0.0469(19) -0.0058(16) 0.0022(15) -0.0029(15)
C28 0.0346(16) 0.0478(19) 0.0469(19) 0.0057(15) 0.0093(13) -0.0001(13)
C29 0.0374(17) 0.055(2) 0.051(2) -0.0030(17) 0.0107(14) -0.0023(15)
C30 0.0385(17) 0.057(2) 0.061(2) 0.0005(19) 0.0155(16) -0.0050(15)
C31 0.0459(19) 0.067(3) 0.066(3) -0.012(2) 0.0248(18) -0.0107(17)
C32 0.0436(18) 0.061(2) 0.058(2) -0.0090(19) 0.0172(16) -0.0095(16)
B1 0.059(3) 0.099(5) 0.074(4) -0.013(3) -0.001(3) 0.007(3)
B2 0.038(3) 0.054(3) 0.049(3) 0.000 0.011(2) 0.000
B3 0.040(3) 0.037(3) 0.044(3) 0.000 -0.001(2) 0.000
F5A 0.0568(13) 0.0763(17) 0.0659(15) 0.0169(13) 0.0247(11) 0.0204(11)
F6A 0.0531(12) 0.0693(15) 0.0551(13) -0.0062(11) 0.0121(9) -0.0118(10)

loop_
_atom_type_symbol
_atom_type_description
_atom_type_scat_dispersion_real
_atom_type_scat_dispersion_imag
_atom_type_scat_source
C C 0.0033 0.0016 'International Tables Vol C Tables 4.2.6.8 and 6.1.1.4'
H H 0.0000 0.0000 'International Tables Vol C Tables 4.2.6.8 and 6.1.1.4'
B B 0.0013 0.0007 'International Tables Vol C Tables 4.2.6.8 and 6.1.1.4'
N N 0.0061 0.0033 'International Tables Vol C Tables 4.2.6.8 and 6.1.1.4'
F F 0.0171 0.0103 'International Tables Vol C Tables 4.2.6.8 and 6.1.1.4'
Fe Fe 0.3463 0.8444 'International Tables Vol C Tables 4.2.6.8 and 6.1.1.4'

loop_
_geom_angle_atom_site_label_1
_geom_angle_atom_site_label_2
_geom_angle_atom_site_label_3
_geom_angle
_geom_angle_site_symmetry_1
_geom_angle_site_symmetry_3
N9 Fe1 N3 179.26(12) . .
N9 Fe1 N7 80.10(11) . .
N3 Fe1 N7 99.67(12) . .
N9 Fe1 N11 80.02(12) . .
N3 Fe1 N11 100.23(12) . .
N7 Fe1 N11 160.09(11) . .
N9 Fe1 N1 98.99(11) . .
N3 Fe1 N1 80.31(11) . .
N7 Fe1 N1 90.39(12) . .
N11 Fe1 N1 93.55(12) . .
N9 Fe1 N5 100.74(12) . .
N3 Fe1 N5 79.96(12) . .
N7 Fe1 N5 93.40(12) . .
N11 Fe1 N5 89.45(12) . .
N1 Fe1 N5 160.26(11) . .
C1 N1 N2 104.1(3) . .
C1 N1 Fe1 143.2(2) . .
N2 N1 Fe1 112.7(2) . .
C3 N2 N1 111.6(3) . .
C3 N2 C4 132.5(3) . .
N1 N2 C4 115.8(3) . .
C8 N3 C4 119.2(3) . .
C8 N3 Fe1 120.4(2) . .
C4 N3 Fe1 120.3(2) . .
C9 N4 N5 111.2(3) . .
C9 N4 C8 131.9(3) . .
N5 N4 C8 116.9(3) . .
C11 N5 N4 105.1(3) . .
C11 N5 Fe1 142.7(2) . .
N4 N5 Fe1 112.1(2) . .
C13 N6 C14 116.5(3) . .
C17 N7 N8 104.4(3) . .
C17 N7 Fe1 143.0(2) . .
N8 N7 Fe1 112.5(2) . .
C19 N8 N7 111.6(3) . .
C19 N8 C20 132.0(3) . .
N7 N8 C20 116.5(3) . .
C24 N9 C20 118.7(3) . .
C24 N9 Fe1 120.7(2) . .
C20 N9 Fe1 120.6(2) . .
C25 N10 N11 110.9(3) . .
C25 N10 C24 132.5(3) . .
N11 N10 C24 116.6(3) . .
C27 N11 N10 104.9(3) . .
C27 N11 Fe1 142.4(2) . .
N10 N11 Fe1 112.6(2) . .
C30 N12 C29 116.9(3) . .
N1 C1 C2 111.6(3) . .
C3 C2 C1 105.7(3) . .
N2 C3 C2 107.0(3) . .
N3 C4 C5 123.0(3) . .
N3 C4 N2 110.8(3) . .
C5 C4 N2 126.2(3) . .
C4 C5 C6 117.5(3) . .
C5 C6 C7 120.1(3) . .
C5 C6 C12 120.0(3) . .
C7 C6 C12 119.9(3) . .
C8 C7 C6 117.5(3) . .
N3 C8 C7 122.7(3) . .
N3 C8 N4 110.5(3) . .
C7 C8 N4 126.7(3) . .
N4 C9 C10 106.4(3) . .
C9 C10 C11 106.1(3) . .
N5 C11 C10 111.3(3) . .
C16 C12 C13 117.2(3) . .
C16 C12 C6 122.6(3) . .
C13 C12 C6 120.2(3) . .
N6 C13 C12 124.5(3) . .
N6 C14 C15 124.0(3) . .
C16 C15 C14 118.8(4) . .
C15 C16 C12 119.0(3) . .
N7 C17 C18 111.6(3) . .
C19 C18 C17 105.9(3) . .
N8 C19 C18 106.5(3) . .
N9 C20 C21 123.0(3) . .
N9 C20 N8 110.2(3) . .
C21 C20 N8 126.8(3) . .
C20 C21 C22 118.2(3) . .
C21 C22 C23 119.0(3) . .
C21 C22 C28 120.2(3) . .
C23 C22 C28 120.9(3) . .
C24 C23 C22 118.3(3) . .
N9 C24 C23 122.9(3) . .
N9 C24 N10 110.1(3) . .
C23 C24 N10 127.0(3) . .
C26 C25 N10 107.4(3) . .
C25 C26 C27 106.3(3) . .
N11 C27 C26 110.5(3) . .
C32 C28 C29 117.0(3) . .
C32 C28 C22 121.4(3) . .
C29 C28 C22 121.6(3) . .
N12 C29 C28 124.2(3) . .
N12 C30 C31 123.9(3) . .
C30 C31 C32 118.6(4) . .
C28 C32 C31 119.5(4) . .
F4B B1 F3B 107.0(14) . .
F4B B1 F3C 98.3(13) . .
F3B B1 F3C 149.3(12) . .
F4B B1 F2B 88.3(13) . .
F3B B1 F2B 114.4(8) . .
F3C B1 F2B 82.9(7) . .
F4B B1 F1B 121.2(13) . .
F3B B1 F1B 116.7(11) . .
F3C B1 F1B 32.8(6) . .
F2B B1 F1B 106.1(8) . .
F4B B1 F4C 121(2) . .
F3B B1 F4C 15(2) . .
F3C B1 F4C 139.4(19) . .
F2B B1 F4C 106.6(14) . .
F1B B1 F4C 109.0(18) . .
F4B B1 F1A 120.0(13) . .
F3B B1 F1A 13.2(6) . .
F3C B1 F1A 139.1(11) . .
F2B B1 F1A 110.2(8) . .
F1B B1 F1A 107.8(10) . .
F4C B1 F1A 3.6(16) . .
F4B B1 F2A 24.0(11) . .
F3B B1 F2A 99.6(10) . .
F3C B1 F2A 96.5(8) . .
F2B B1 F2A 111.9(10) . .
F1B B1 F2A 108.1(8) . .
F4C B1 F2A 114.8(17) . .
F1A B1 F2A 112.4(9) . .
F4B B1 F1C 43.4(11) . .
F3B B1 F1C 89.8(10) . .
F3C B1 F1C 97.1(9) . .
F2B B1 F1C 131.4(11) . .
F1B B1 F1C 98.1(9) . .
F4C B1 F1C 104.2(17) . .
F1A B1 F1C 101.1(10) . .
F2A B1 F1C 19.5(7) . .
F4B B1 F2C 61.0(12) . .
F3B B1 F2C 112.2(8) . .
F3C B1 F2C 95.1(8) . .
F2B B1 F2C 28.5(5) . .
F1B B1 F2C 125.7(8) . .
F4C B1 F2C 112.1(15) . .
F1A B1 F2C 115.1(7) . .
F2A B1 F2C 85.0(9) . .
F1C B1 F2C 104.3(10) . .
F4B B1 F3A 130.4(13) . .
F3B B1 F3A 104.4(10) . .
F3C B1 F3A 44.9(8) . .
F2B B1 F3A 112.1(7) . .
F1B B1 F3A 12.3(7) . .
F4C B1 F3A 96.7(17) . .
F1A B1 F3A 95.5(8) . .
F2A B1 F3A 113.6(8) . .
F1C B1 F3A 100.4(9) . .
F2C B1 F3A 135.3(7) . .
F4B B1 F4A 112.5(14) . .
F3B B1 F4A 101.3(9) . .
F3C B1 F4A 84.3(7) . .
F2B B1 F4A 24.6(5) . .
F1B B1 F4A 95.9(7) . .
F4C B1 F4A 89.6(15) . .
F1A B1 F4A 93.1(8) . .
F2A B1 F4A 136.4(10) . .
F1C B1 F4A 155.9(10) . .
F2C B1 F4A 51.7(7) . .
F3A B1 F4A 97.5(7) . .
F5A B2 F5A 110.4(5) 2_656 .
F5A B2 F6A 108.86(14) 2_656 .
F5A B2 F6A 109.14(15) . .
F5A B2 F6A 109.14(15) 2_656 2_656
F5A B2 F6A 108.86(14) . 2_656
F6A B2 F6A 110.4(5) . 2_656
F8A B3 F8A 119.7(6) 2_655 .
F8A B3 F8B 28.6(4) 2_655 2_655
F8A B3 F8B 109.3(6) . 2_655
F8A B3 F8B 109.3(6) 2_655 .
F8A B3 F8B 28.6(4) . .
F8B B3 F8B 113.9(10) 2_655 .
F8A B3 F7B 112.6(4) 2_655 .
F8A B3 F7B 93.2(4) . .
F8B B3 F7B 88.0(6) 2_655 .
F8B B3 F7B 120.8(6) . .
F8A B3 F7B 93.2(4) 2_655 2_655
F8A B3 F7B 112.6(4) . 2_655
F8B B3 F7B 120.8(6) 2_655 2_655
F8B B3 F7B 88.0(6) . 2_655
F7B B3 F7B 128.1(9) . 2_655
F8A B3 F7A 122.0(5) 2_655 .
F8A B3 F7A 112.9(5) . .
F8B B3 F7A 112.1(6) 2_655 .
F8B B3 F7A 128.6(6) . .
F7B B3 F7A 40.5(4) . .
F7B B3 F7A 87.6(7) 2_655 .
F8A B3 F7A 112.9(5) 2_655 2_655
F8A B3 F7A 122.0(5) . 2_655
F8B B3 F7A 128.6(6) 2_655 2_655
F8B B3 F7A 112.1(6) . 2_655
F7B B3 F7A 87.6(7) . 2_655
F7B B3 F7A 40.5(4) 2_655 2_655
F7A B3 F7A 47.1(8) . 2_655
B1 F2B F4B 41.8(7) . .
B1 F4B F2B 49.9(11) . .
F7A F7A B3 66.4(4) 2_655 .

loop_
_geom_bond_atom_site_label_1
_geom_bond_atom_site_label_2
_geom_bond_distance
_geom_bond_site_symmetry_2
Fe1 N9 1.892(3) .
Fe1 N3 1.894(3) .
Fe1 N7 1.967(3) .
Fe1 N11 1.967(3) .
Fe1 N1 1.971(3) .
Fe1 N5 1.973(3) .
N1 C1 1.334(4) .
N1 N2 1.388(4) .
N2 C3 1.351(5) .
N2 C4 1.413(4) .
N3 C8 1.337(4) .
N3 C4 1.339(5) .
N4 C9 1.371(5) .
N4 N5 1.383(4) .
N4 C8 1.391(5) .
N5 C11 1.328(5) .
N6 C13 1.329(4) .
N6 C14 1.334(5) .
N7 C17 1.325(5) .
N7 N8 1.384(4) .
N8 C19 1.352(5) .
N8 C20 1.402(4) .
N9 C24 1.338(4) .
N9 C20 1.341(4) .
N10 C25 1.358(5) .
N10 N11 1.381(4) .
N10 C24 1.404(4) .
N11 C27 1.338(5) .
N12 C30 1.324(5) .
N12 C29 1.341(4) .
C1 C2 1.402(5) .
C2 C3 1.372(5) .
C4 C5 1.373(5) .
C5 C6 1.398(5) .
C6 C7 1.401(5) .
C6 C12 1.480(5) .
C7 C8 1.376(5) .
C9 C10 1.375(5) .
C10 C11 1.408(5) .
C12 C16 1.391(5) .
C12 C13 1.397(5) .
C14 C15 1.379(6) .
C15 C16 1.375(5) .
C17 C18 1.397(5) .
C18 C19 1.374(5) .
C20 C21 1.375(5) .
C21 C22 1.402(5) .
C22 C23 1.402(5) .
C22 C28 1.484(4) .
C23 C24 1.376(5) .
C25 C26 1.354(5) .
C26 C27 1.405(6) .
C28 C32 1.383(5) .
C28 C29 1.396(5) .
C30 C31 1.375(6) .
C31 C32 1.385(5) .
B1 F4B 1.16(2) .
B1 F3B 1.234(17) .
B1 F3C 1.280(12) .
B1 F2B 1.331(10) .
B1 F1B 1.355(13) .
B1 F4C 1.38(4) .
B1 F1A 1.454(16) .
B1 F2A 1.493(14) .
B1 F1C 1.497(17) .
B1 F2C 1.541(14) .
B1 F3A 1.544(14) .
B1 F4A 1.554(12) .
B2 F5A 1.385(4) 2_656
B2 F5A 1.385(4) .
B2 F6A 1.398(4) .
B2 F6A 1.398(4) 2_656
B3 F8A 1.336(6) 2_655
B3 F8A 1.336(6) .
B3 F8B 1.358(11) 2_655
B3 F8B 1.358(11) .
B3 F7B 1.384(9) .
B3 F7B 1.384(9) 2_655
B3 F7A 1.397(10) .
B3 F7A 1.397(10) 2_655
F2B F4B 1.74(3) .
F7A F7A 1.117(17) 2_655
